data_4305388
loop_
_publ_author_name
'Brenton R. Franklin'
'Richard S. Herrick'
'Christopher J. Ziegler'
'Natalie Barone'
'Laura R. Condon'

_publ_section_title
;
Reactions of the Re(CO)3(H2O)3+ Synthon with Monodentate Ligands under
Aqueous Conditions
;
_journal_name_full 'Inorganic Chemistry'
_journal_page_first 5902
_journal_page_last 5909
_journal_paper_doi 10.1021/ic800363w
_journal_volume 47
_journal_year 2008
_chemical_formula_sum 'C9 H13 N O4 Re'
_chemical_formula_weight 385.40
_chemical_name_systematic
; 
 ? 
;
_space_group_IT_number 2
_symmetry_cell_setting triclinic
_symmetry_space_group_name_Hall '-P 1'
_symmetry_space_group_name_H-M 'P -1'
_atom_sites_solution_hydrogens geom
_atom_sites_solution_primary direct
_atom_sites_solution_secondary difmap
_audit_creation_method SHELXL-97
_cell_angle_alpha 77.992(2)
_cell_angle_beta 78.810(2)
_cell_angle_gamma 83.014(2)
_cell_formula_units_Z 2
_cell_length_a 7.1308(9)
_cell_length_b 8.7059(11)
_cell_length_c 9.6359(13)
_cell_measurement_reflns_used 3182
_cell_measurement_temperature 100(2)
_cell_measurement_theta_max 28.24
_cell_measurement_theta_min 2.40
_cell_volume 571.92(13)
_computing_cell_refinement 'Bruker SMART'
_computing_data_collection 'Bruker SMART'
_computing_data_reduction 'Bruker SAINT'
_computing_molecular_graphics 'Bruker SHELXTL'
_computing_publication_material 'Bruker SHELXTL'
_computing_structure_refinement 'SHELXL-97 (Sheldrick, 1997)'
_computing_structure_solution 'SHELXS-97 (Sheldrick, 1990)'
_diffrn_ambient_temperature 100(2)
_diffrn_measured_fraction_theta_full 0.977
_diffrn_measured_fraction_theta_max 0.977
_diffrn_measurement_device_type 'CCD area detector'
_diffrn_measurement_method 'phi and omega scans'
_diffrn_radiation_monochromator graphite
_diffrn_radiation_source 'fine-focus sealed tube'
_diffrn_radiation_type MoK\a
_diffrn_radiation_wavelength 0.71073
_diffrn_reflns_av_R_equivalents 0.0399
_diffrn_reflns_av_sigmaI/netI 0.0590
_diffrn_reflns_limit_h_max 9
_diffrn_reflns_limit_h_min -8
_diffrn_reflns_limit_k_max 11
_diffrn_reflns_limit_k_min -11
_diffrn_reflns_limit_l_max 12
_diffrn_reflns_limit_l_min -12
_diffrn_reflns_number 4748
_diffrn_reflns_theta_full 27.00
_diffrn_reflns_theta_max 27.00
_diffrn_reflns_theta_min 2.19
_exptl_absorpt_coefficient_mu 10.617
_exptl_absorpt_correction_T_max 0.346
_exptl_absorpt_correction_T_min 0.092
_exptl_absorpt_correction_type multi-scan
_exptl_crystal_colour colorless
_exptl_crystal_density_diffrn 2.238
_exptl_crystal_density_meas ?
_exptl_crystal_density_method .
_exptl_crystal_description block
_exptl_crystal_F_000 362
_exptl_crystal_size_max 0.30
_exptl_crystal_size_mid 0.20
_exptl_crystal_size_min 0.10
_refine_diff_density_max 2.624
_refine_diff_density_min -2.639
_refine_diff_density_rms 0.246
_refine_ls_extinction_method none
_refine_ls_goodness_of_fit_ref 1.063
_refine_ls_hydrogen_treatment constr
_refine_ls_matrix_type full
_refine_ls_number_parameters 137
_refine_ls_number_reflns 2440
_refine_ls_number_restraints 0
_refine_ls_restrained_S_all 1.063
_refine_ls_R_factor_all 0.0331
_refine_ls_R_factor_gt 0.0313
_refine_ls_shift/su_max 0.001
_refine_ls_shift/su_mean 0.000
_refine_ls_structure_factor_coef Fsqd
_refine_ls_weighting_details 'calc w=1/[\s^2^(Fo^2^)+(0.0238P)^2^+1.0063P] where P=(Fo^2^+2Fc^2^)/3'
_refine_ls_weighting_scheme calc
_refine_ls_wR_factor_gt 0.0730
_refine_ls_wR_factor_ref 0.0739
_reflns_number_gt 2336
_reflns_number_total 2440
_reflns_threshold_expression >2sigma(I)
_cod_data_source_file ic800363w-file002_6.cif
_cod_data_source_block 7
_cod_depositor_comments
;
The following automatic conversions were performed:
'_symmetry_cell_setting' value 'Triclinic' changed to 'triclinic'
according to '/home/saulius/struct/CIF-dictionaries/cif_core.dic'
dictionary named 'cif_core.dic' version 2.4.1 from 2010-06-29.

Automatic conversion script
Id: cif_fix_enum 1527 2010-12-29 10:47:43Z saulius 
;
_cod_database_code 4305388

loop_
_symmetry_equiv_pos_as_xyz
'x, y, z'
'-x, -y, -z'

loop_
_atom_site_label
_atom_site_type_symbol
_atom_site_fract_x
_atom_site_fract_y
_atom_site_fract_z
_atom_site_U_iso_or_equiv
_atom_site_adp_type
_atom_site_occupancy
_atom_site_symmetry_multiplicity
_atom_site_calc_flag
_atom_site_refinement_flags
_atom_site_disorder_assembly
_atom_site_disorder_group
Re1 Re 0.53222(3) -0.07729(2) 0.67558(2) 0.00926(9) Uani 1 1 d . . .
O4 O 0.3421(6) -0.0591(5) 0.5256(5) 0.0125(9) Uani 1 1 d . . .
O1 O 0.2914(7) -0.2577(5) 0.9465(5) 0.0204(10) Uani 1 1 d . . .
N1 N 0.3766(7) 0.1588(6) 0.7007(6) 0.0121(10) Uani 1 1 d . . .
O2 O 0.8251(7) -0.0653(6) 0.8658(5) 0.0257(11) Uani 1 1 d . . .
O3 O 0.7569(7) -0.3942(5) 0.6345(5) 0.0268(11) Uani 1 1 d . . .
C6 C 0.7139(9) -0.0680(7) 0.7937(7) 0.0153(12) Uani 1 1 d . . .
C8 C 0.6705(9) -0.2739(7) 0.6463(7) 0.0165(13) Uani 1 1 d . . .
C7 C 0.3816(9) -0.1887(7) 0.8428(7) 0.0149(12) Uani 1 1 d . . .
C9 C 0.2072(9) -0.1718(8) 0.5378(8) 0.0212(14) Uani 1 1 d . . .
H9A H 0.2756 -0.2701 0.5138 0.032 Uiso 1 1 calc R . .
H9B H 0.1173 -0.1304 0.4712 0.032 Uiso 1 1 calc R . .
H9C H 0.1363 -0.1923 0.6367 0.032 Uiso 1 1 calc R . .
C2 C 0.0595(9) 0.3163(7) 0.7475(7) 0.0180(13) Uani 1 1 d . . .
H2A H 0.0740 0.3743 0.6466 0.022 Uiso 1 1 calc R . .
H2B H -0.0790 0.3068 0.7846 0.022 Uiso 1 1 calc R . .
C1 C 0.1654(8) 0.1520(7) 0.7525(7) 0.0153(12) Uani 1 1 d . . .
H1A H 0.1430 0.0922 0.8527 0.018 Uiso 1 1 calc R . .
H1B H 0.1127 0.0949 0.6919 0.018 Uiso 1 1 calc R . .
C5 C 0.4549(9) 0.2461(7) 0.7922(8) 0.0196(14) Uani 1 1 d . . .
H5A H 0.5942 0.2526 0.7572 0.024 Uiso 1 1 calc R . .
H5B H 0.4374 0.1867 0.8926 0.024 Uiso 1 1 calc R . .
C4 C 0.3580(10) 0.4102(8) 0.7901(8) 0.0248(15) Uani 1 1 d . . .
H4A H 0.3852 0.4730 0.6913 0.030 Uiso 1 1 calc R . .
H4B H 0.4110 0.4619 0.8547 0.030 Uiso 1 1 calc R . .
C3 C 0.1411(10) 0.4072(8) 0.8388(8) 0.0232(15) Uani 1 1 d . . .
H3A H 0.0799 0.5164 0.8287 0.028 Uiso 1 1 calc R . .
H3B H 0.1127 0.3562 0.9416 0.028 Uiso 1 1 calc R . .

loop_
_atom_site_aniso_label
_atom_site_aniso_U_11
_atom_site_aniso_U_22
_atom_site_aniso_U_33
_atom_site_aniso_U_23
_atom_site_aniso_U_13
_atom_site_aniso_U_12
Re1 0.00951(14) 0.01317(14) 0.00548(14) -0.00150(9) -0.00270(9) -0.00067(8)
O4 0.012(2) 0.015(2) 0.011(2) -0.0022(17) -0.0017(17) -0.0065(16)
O1 0.028(3) 0.021(2) 0.011(2) -0.0008(18) 0.0012(19) -0.0064(18)
N1 0.008(2) 0.018(2) 0.012(3) -0.006(2) -0.0006(19) -0.0018(18)
O2 0.022(3) 0.042(3) 0.013(3) 0.003(2) -0.010(2) -0.008(2)
O3 0.028(3) 0.023(2) 0.023(3) -0.002(2) 0.001(2) 0.010(2)
C6 0.012(3) 0.020(3) 0.014(3) 0.002(2) -0.005(2) -0.005(2)
C8 0.018(3) 0.024(3) 0.005(3) 0.000(2) 0.001(2) -0.002(2)
C7 0.019(3) 0.016(3) 0.011(3) -0.003(2) -0.007(2) 0.000(2)
C9 0.020(3) 0.025(3) 0.020(4) -0.004(3) -0.005(3) -0.009(3)
C2 0.017(3) 0.023(3) 0.012(3) -0.005(3) 0.000(3) 0.004(2)
C1 0.012(3) 0.019(3) 0.016(3) -0.006(2) -0.001(2) -0.005(2)
C5 0.018(3) 0.022(3) 0.022(4) -0.012(3) -0.002(3) -0.004(2)
C4 0.027(4) 0.020(3) 0.031(4) -0.015(3) -0.001(3) -0.003(3)
C3 0.029(4) 0.019(3) 0.021(4) -0.009(3) 0.000(3) 0.003(3)

loop_
_atom_type_symbol
_atom_type_description
_atom_type_scat_dispersion_real
_atom_type_scat_dispersion_imag
_atom_type_scat_source
C C 0.0033 0.0016 'International Tables Vol C Tables 4.2.6.8 and 6.1.1.4'
H H 0.0000 0.0000 'International Tables Vol C Tables 4.2.6.8 and 6.1.1.4'
N N 0.0061 0.0033 'International Tables Vol C Tables 4.2.6.8 and 6.1.1.4'
O O 0.0106 0.0060 'International Tables Vol C Tables 4.2.6.8 and 6.1.1.4'
Re Re -1.0185 7.2310 'International Tables Vol C Tables 4.2.6.8 and 6.1.1.4'

loop_
_geom_angle_atom_site_label_1
_geom_angle_atom_site_label_2
_geom_angle_atom_site_label_3
_geom_angle
_geom_angle_site_symmetry_1
_geom_angle_site_symmetry_3
_geom_angle_publ_flag
C6 Re1 C7 87.4(3) . . ?
C6 Re1 C8 85.4(3) . . ?
C7 Re1 C8 88.4(3) . . ?
C6 Re1 O4 172.3(2) . . ?
C7 Re1 O4 99.4(2) . . ?
C8 Re1 O4 98.4(2) . . ?
C6 Re1 O4 101.2(2) . 2_656 ?
C7 Re1 O4 170.5(2) . 2_656 ?
C8 Re1 O4 96.2(2) . 2_656 ?
O4 Re1 O4 71.78(18) . 2_656 ?
C6 Re1 N1 95.1(2) . . ?
C7 Re1 N1 94.1(2) . . ?
C8 Re1 N1 177.5(2) . . ?
O4 Re1 N1 80.92(17) . . ?
O4 Re1 N1 81.28(17) 2_656 . ?
C9 O4 Re1 123.0(4) . . ?
C9 O4 Re1 123.6(4) . 2_656 ?
Re1 O4 Re1 108.22(17) . 2_656 ?
C1 N1 C5 108.9(5) . . ?
C1 N1 Re1 113.4(3) . . ?
C5 N1 Re1 115.4(4) . . ?
O2 C6 Re1 178.7(6) . . ?
O3 C8 Re1 177.0(6) . . ?
O1 C7 Re1 179.0(6) . . ?
C3 C2 C1 109.9(5) . . ?
N1 C1 C2 112.1(5) . . ?
N1 C5 C4 112.3(5) . . ?
C5 C4 C3 111.3(5) . . ?
C4 C3 C2 109.9(5) . . ?

loop_
_geom_bond_atom_site_label_1
_geom_bond_atom_site_label_2
_geom_bond_distance
_geom_bond_site_symmetry_2
_geom_bond_publ_flag
Re1 C6 1.902(6) . ?
Re1 C7 1.903(7) . ?
Re1 C8 1.914(6) . ?
Re1 O4 2.137(4) . ?
Re1 O4 2.144(4) 2_656 ?
Re1 N1 2.250(5) . ?
O4 C9 1.428(7) . ?
O4 Re1 2.144(4) 2_656 ?
O1 C7 1.169(8) . ?
N1 C1 1.496(7) . ?
N1 C5 1.497(7) . ?
O2 C6 1.156(8) . ?
O3 C8 1.164(7) . ?
C2 C3 1.530(9) . ?
C2 C1 1.531(8) . ?
C5 C4 1.508(8) . ?
C4 C3 1.529(9) . ?
